data_4342796
loop_
_publ_author_name
'Chai, Wenxiang'
'Hong, Mingwei'
'Song, Li'
'Jia, Guohua'
'Shi, Hongsheng'
'Guo, Jiayu'
'Shu, Kangying'
'Guo, Bing'
'Zhang, Yicheng'
'You, Wenwu'
'Chen, Xueyuan'

_publ_section_title
;
 Three reversible polymorphic copper(i) complexes triggered by ligand
 conformation: insights into polymorphic crystal habit and luminescent
 properties.
;
_journal_issue 9
_journal_name_full 'Inorganic chemistry'
_journal_page_first 4200
_journal_page_last 4207
_journal_paper_doi 10.1021/ic502709b
_journal_volume 54
_journal_year 2015
_chemical_formula_moiety 'C52 H40 Cu N2 O P2, F6 P'
_chemical_formula_sum 'C52 H40 Cu F6 N2 O P3'
_chemical_formula_weight 979.31
_chemical_name_systematic
; 
 ? 
;
_space_group_crystal_system monoclinic
_space_group_IT_number 14
_space_group_name_Hall '-P 2ybc'
_space_group_name_H-M_alt 'P 1 21/c 1'
_symmetry_space_group_name_Hall '-P 2ybc'
_symmetry_space_group_name_H-M 'P 1 21/c 1'
_atom_sites_solution_hydrogens geom
_atom_sites_solution_primary direct
_atom_sites_solution_secondary difmap
_audit_creation_method SHELXL-97
_cell_angle_alpha 90.00
_cell_angle_beta 98.190(4)
_cell_angle_gamma 90.00
_cell_formula_units_Z 4
_cell_length_a 11.7310(5)
_cell_length_b 35.0321(13)
_cell_length_c 11.4006(6)
_cell_measurement_reflns_used 5111
_cell_measurement_temperature 293(2)
_cell_measurement_theta_max 29.4781
_cell_measurement_theta_min 2.9251
_cell_volume 4637.4(4)
_computing_cell_refinement
;
CrysAlisPro, Agilent Technologies,
Version 1.171.35.11 (release 16-05-2011 CrysAlis171 .NET)
(compiled May 16 2011,17:55:39)
;
_computing_data_collection
;
CrysAlisPro, Agilent Technologies,
Version 1.171.35.11 (release 16-05-2011 CrysAlis171 .NET)
(compiled May 16 2011,17:55:39)
;
_computing_data_reduction
;
CrysAlisPro, Agilent Technologies,
Version 1.171.35.11 (release 16-05-2011 CrysAlis171 .NET)
(compiled May 16 2011,17:55:39)
;
_computing_structure_refinement 'SHELXL-97 (Sheldrick, 2008)'
_computing_structure_solution 'SHELXS-97 (Sheldrick, 2008)'
_diffrn_ambient_temperature 293(2)
_diffrn_detector_area_resol_mean 10.3592
_diffrn_measured_fraction_theta_full 0.998
_diffrn_measured_fraction_theta_max 0.998
_diffrn_measurement_device_type 'Xcalibur, Atlas, Gemini ultra'
_diffrn_measurement_method '\w scans'
_diffrn_radiation_monochromator graphite
_diffrn_radiation_source 'Enhance (Mo) X-ray Source'
_diffrn_radiation_type MoK\a
_diffrn_radiation_wavelength 0.7107
_diffrn_reflns_av_R_equivalents 0.0352
_diffrn_reflns_av_sigmaI/netI 0.0476
_diffrn_reflns_limit_h_max 11
_diffrn_reflns_limit_h_min -13
_diffrn_reflns_limit_k_max 39
_diffrn_reflns_limit_k_min -41
_diffrn_reflns_limit_l_max 11
_diffrn_reflns_limit_l_min -13
_diffrn_reflns_number 18614
_diffrn_reflns_theta_full 25.00
_diffrn_reflns_theta_max 25.00
_diffrn_reflns_theta_min 2.93
_exptl_absorpt_coefficient_mu 0.639
_exptl_absorpt_correction_T_max 1.00000
_exptl_absorpt_correction_T_min 0.86077
_exptl_absorpt_correction_type multi-scan
_exptl_absorpt_process_details
;
CrysAlisPro, Agilent Technologies,
Version 1.171.35.11 (release 16-05-2011 CrysAlis171 .NET)
(compiled May 16 2011,17:55:39)
Empirical absorption correction using spherical harmonics,
 implemented in SCALE3 ABSPACK scaling algorithm.
;
_exptl_crystal_colour 'dark yellow'
_exptl_crystal_density_diffrn 1.403
_exptl_crystal_density_method 'not measured'
_exptl_crystal_description plate
_exptl_crystal_F_000 2008
_exptl_crystal_size_max 0.40
_exptl_crystal_size_mid 0.32
_exptl_crystal_size_min 0.26
_refine_diff_density_max 0.832
_refine_diff_density_min -0.383
_refine_diff_density_rms 0.066
_refine_ls_extinction_method none
_refine_ls_goodness_of_fit_ref 1.042
_refine_ls_hydrogen_treatment constr
_refine_ls_matrix_type full
_refine_ls_number_parameters 586
_refine_ls_number_reflns 8138
_refine_ls_number_restraints 0
_refine_ls_restrained_S_all 1.042
_refine_ls_R_factor_all 0.0770
_refine_ls_R_factor_gt 0.0552
_refine_ls_shift/su_max 0.000
_refine_ls_shift/su_mean 0.000
_refine_ls_structure_factor_coef Fsqd
_refine_ls_weighting_details 'calc w=1/[\s^2^(Fo^2^)+(0.0775P)^2^+3.2463P] where P=(Fo^2^+2Fc^2^)/3'
_refine_ls_weighting_scheme calc
_refine_ls_wR_factor_gt 0.1435
_refine_ls_wR_factor_ref 0.1571
_reflns_number_gt 6173
_reflns_number_total 8138
_reflns_threshold_expression >2sigma(I)
_cod_data_source_file ic502709b_si_002.cif
_cod_data_source_block alfa
_cod_depositor_comments 'Adding full bibliography for 4342796--4342798.cif.'
_cod_database_code 4342796

loop_
_symmetry_equiv_pos_as_xyz
'x, y, z'
'-x, y+1/2, -z+1/2'
'-x, -y, -z'
'x, -y-1/2, z-1/2'

loop_
_atom_site_label
_atom_site_type_symbol
_atom_site_fract_x
_atom_site_fract_y
_atom_site_fract_z
_atom_site_U_iso_or_equiv
_atom_site_adp_type
_atom_site_occupancy
_atom_site_symmetry_multiplicity
_atom_site_calc_flag
_atom_site_refinement_flags
Cu1 Cu 0.81672(3) 0.136570(11) 0.06585(4) 0.03713(15) Uani 1 1 d .
P1 P 0.93416(7) 0.18717(2) 0.06813(8) 0.0347(2) Uani 1 1 d .
P2 P 0.66932(8) 0.11862(3) -0.07543(8) 0.0386(2) Uani 1 1 d .
O1 O 0.7085(2) 0.08303(8) 0.3516(2) 0.0562(7) Uani 1 1 d .
N2 N 0.7371(3) 0.12878(8) 0.2218(2) 0.0420(7) Uani 1 1 d .
N1 N 0.9031(2) 0.08700(8) 0.1379(3) 0.0401(7) Uani 1 1 d .
C30 C 0.7873(3) 0.24285(10) 0.1278(3) 0.0430(8) Uani 1 1 d .
H30 H 0.7728 0.2247 0.1858 0.052 Uiso 1 1 calc R
C47 C 0.5801(3) 0.15737(10) -0.1471(3) 0.0406(8) Uani 1 1 d .
C29 C 0.8653(3) 0.23413(10) 0.0504(3) 0.0367(8) Uani 1 1 d .
C16 C 0.6380(3) 0.13817(10) 0.2721(3) 0.0423(8) Uani 1 1 d .
C17 C 1.0373(3) 0.19437(10) 0.2029(3) 0.0391(8) Uani 1 1 d .
C9 C 0.8660(3) 0.07437(10) 0.2354(3) 0.0452(9) Uani 1 1 d .
C23 C 1.0231(3) 0.18251(9) -0.0499(3) 0.0380(8) Uani 1 1 d .
C10 C 0.7717(3) 0.09677(11) 0.2700(3) 0.0437(9) Uani 1 1 d .
C41 C 0.5714(3) 0.09033(10) 0.0006(3) 0.0451(9) Uani 1 1 d .
C48 C 0.5872(3) 0.19288(11) -0.0927(4) 0.0518(10) Uani 1 1 d .
H48 H 0.6376 0.1964 -0.0206 0.062 Uiso 1 1 calc R
C18 C 1.0551(3) 0.16570(12) 0.2867(4) 0.0550(10) Uani 1 1 d .
H18 H 1.0152 0.1422 0.2727 0.066 Uiso 1 1 calc R
C6 C 1.0383(3) 0.03418(11) 0.1546(4) 0.0514(10) Uani 1 1 d .
C34 C 0.8838(3) 0.26089(10) -0.0344(3) 0.0445(9) Uani 1 1 d .
H34 H 0.9368 0.2556 -0.0880 0.053 Uiso 1 1 calc R
C35 C 0.6959(3) 0.08802(10) -0.1982(3) 0.0455(9) Uani 1 1 d .
C33 C 0.8255(4) 0.29520(11) -0.0412(4) 0.0572(11) Uani 1 1 d .
H33 H 0.8386 0.3133 -0.0998 0.069 Uiso 1 1 calc R
C26 C 1.1427(4) 0.16291(13) -0.2357(4) 0.0684(13) Uani 1 1 d .
H26 H 1.1835 0.1558 -0.2985 0.082 Uiso 1 1 calc R
C28 C 0.9684(3) 0.18142(10) -0.1663(3) 0.0467(9) Uani 1 1 d .
H28 H 0.8887 0.1874 -0.1829 0.056 Uiso 1 1 calc R
C24 C 1.1398(3) 0.17408(12) -0.0274(4) 0.0548(10) Uani 1 1 d .
H24 H 1.1794 0.1749 0.0513 0.066 Uiso 1 1 calc R
C52 C 0.5079(3) 0.15299(12) -0.2526(4) 0.0540(10) Uani 1 1 d .
H52 H 0.5029 0.1290 -0.2918 0.065 Uiso 1 1 calc R
C14 C 0.4666(4) 0.16671(14) 0.3129(4) 0.0679(12) Uani 1 1 d .
H14 H 0.4111 0.1866 0.3009 0.081 Uiso 1 1 calc R
C31 C 0.7310(3) 0.27743(12) 0.1213(4) 0.0550(10) Uani 1 1 d .
H31 H 0.6798 0.2833 0.1762 0.066 Uiso 1 1 calc R
C11 C 0.6207(4) 0.10932(12) 0.3518(3) 0.0518(10) Uani 1 1 d .
C3 C 1.0291(3) 0.07946(11) -0.0090(4) 0.0508(9) Uani 1 1 d .
H3 H 0.9974 0.1018 -0.0482 0.061 Uiso 1 1 calc R
C5 C 0.9895(3) 0.06718(10) 0.0957(3) 0.0426(8) Uani 1 1 d .
C46 C 0.4661(4) 0.10388(13) 0.0245(4) 0.0626(11) Uani 1 1 d .
H46 H 0.4376 0.1276 -0.0078 0.075 Uiso 1 1 calc R
C22 C 1.0984(3) 0.22805(11) 0.2242(4) 0.0501(9) Uani 1 1 d .
H22 H 1.0884 0.2480 0.1671 0.060 Uiso 1 1 calc R
C27 C 1.0282(4) 0.17179(13) -0.2587(4) 0.0624(11) Uani 1 1 d .
H27 H 0.9897 0.1714 -0.3378 0.075 Uiso 1 1 calc R
C39 C 0.6435(6) 0.03776(13) -0.3388(4) 0.0772(15) Uani 1 1 d .
H39 H 0.5905 0.0186 -0.3708 0.093 Uiso 1 1 calc R
C37 C 0.8188(5) 0.07197(15) -0.3435(4) 0.0771(14) Uani 1 1 d .
H37 H 0.8862 0.0766 -0.3787 0.093 Uiso 1 1 calc R
C13 C 0.4513(4) 0.13752(14) 0.3908(5) 0.0738(14) Uani 1 1 d .
H13 H 0.3852 0.1379 0.4301 0.089 Uiso 1 1 calc R
C32 C 0.7488(4) 0.30343(12) 0.0358(4) 0.0595(11) Uani 1 1 d .
H32 H 0.7083 0.3270 0.0299 0.071 Uiso 1 1 calc R
C25 C 1.1985(4) 0.16440(14) -0.1212(5) 0.0697(13) Uani 1 1 d .
H25 H 1.2784 0.1587 -0.1058 0.084 Uiso 1 1 calc R
C40 C 0.6202(4) 0.05962(12) -0.2451(4) 0.0620(11) Uani 1 1 d .
H40 H 0.5515 0.0553 -0.2119 0.074 Uiso 1 1 calc R
C21 C 1.1736(3) 0.23293(13) 0.3275(4) 0.0598(11) Uani 1 1 d .
H21 H 1.2152 0.2561 0.3415 0.072 Uiso 1 1 calc R
C8 C 0.9094(4) 0.04207(12) 0.2981(4) 0.0633(12) Uani 1 1 d .
H8 H 0.8796 0.0341 0.3674 0.076 Uiso 1 1 calc R
C2 C 1.1609(4) 0.02676(13) 0.0039(5) 0.0684(13) Uani 1 1 d .
H2 H 1.2191 0.0131 -0.0285 0.082 Uiso 1 1 calc R
C15 C 0.5606(4) 0.16780(12) 0.2519(4) 0.0562(10) Uani 1 1 d .
H15 H 0.5711 0.1880 0.1987 0.067 Uiso 1 1 calc R
C7 C 0.9954(4) 0.02228(13) 0.2576(4) 0.0682(12) Uani 1 1 d .
H7 H 1.0266 0.0003 0.2990 0.082 Uiso 1 1 calc R
C4 C 1.1255(4) 0.01431(12) 0.1056(5) 0.0635(12) Uani 1 1 d .
H4 H 1.1594 -0.0078 0.1440 0.076 Uiso 1 1 calc R
C20 C 1.1885(4) 0.20410(15) 0.4104(4) 0.0708(13) Uani 1 1 d .
H20 H 1.2401 0.2077 0.4817 0.085 Uiso 1 1 calc R
C50 C 0.4495(4) 0.21812(14) -0.2471(4) 0.0649(12) Uani 1 1 d .
H50 H 0.4043 0.2388 -0.2816 0.078 Uiso 1 1 calc R
C36 C 0.7953(4) 0.09388(12) -0.2478(4) 0.0595(11) Uani 1 1 d .
H36 H 0.8481 0.1131 -0.2163 0.071 Uiso 1 1 calc R
C12 C 0.5279(4) 0.10816(14) 0.4131(4) 0.0691(13) Uani 1 1 d .
H12 H 0.5178 0.0883 0.4673 0.083 Uiso 1 1 calc R
C19 C 1.1305(4) 0.17071(14) 0.3914(4) 0.0705(13) Uani 1 1 d .
H19 H 1.1412 0.1509 0.4489 0.085 Uiso 1 1 calc R
C49 C 0.5218(4) 0.22310(12) -0.1421(4) 0.0649(12) Uani 1 1 d .
H49 H 0.5267 0.2473 -0.1038 0.078 Uiso 1 1 calc R
C42 C 0.6112(4) 0.05581(11) 0.0502(4) 0.0583(11) Uani 1 1 d .
H42 H 0.6837 0.0463 0.0356 0.070 Uiso 1 1 calc R
C1 C 1.1120(4) 0.05977(13) -0.0543(4) 0.0635(12) Uani 1 1 d .
H1 H 1.1374 0.0682 -0.1255 0.076 Uiso 1 1 calc R
C45 C 0.4022(4) 0.08300(17) 0.0952(5) 0.0811(15) Uani 1 1 d .
H45 H 0.3299 0.0923 0.1111 0.097 Uiso 1 1 calc R
C51 C 0.4428(4) 0.18333(13) -0.3015(4) 0.0633(12) Uani 1 1 d .
H51 H 0.3927 0.1800 -0.3739 0.076 Uiso 1 1 calc R
C43 C 0.5472(5) 0.03505(14) 0.1203(5) 0.0763(14) Uani 1 1 d .
H43 H 0.5751 0.0113 0.1530 0.092 Uiso 1 1 calc R
C38 C 0.7431(6) 0.04356(15) -0.3861(4) 0.0828(16) Uani 1 1 d .
H38 H 0.7601 0.0278 -0.4491 0.099 Uiso 1 1 calc R
C44 C 0.4438(5) 0.04882(17) 0.1423(5) 0.0847(16) Uani 1 1 d .
H44 H 0.3998 0.0346 0.1909 0.102 Uiso 1 1 calc R
P3 P 0.23621(15) 0.06286(4) 0.58019(16) 0.0891(5) Uani 1 1 d .
F5 F 0.2143(7) 0.0711(2) 0.4445(5) 0.240(4) Uani 1 1 d .
F6 F 0.2966(5) 0.10173(13) 0.5913(5) 0.167(2) Uani 1 1 d .
F1 F 0.3450(6) 0.0441(2) 0.5581(7) 0.243(3) Uani 1 1 d .
F3 F 0.1541(5) 0.02783(11) 0.5406(5) 0.1613(18) Uani 1 1 d .
F4 F 0.1291(5) 0.08242(19) 0.6087(8) 0.256(4) Uani 1 1 d .
F2 F 0.2614(8) 0.0538(3) 0.7056(6) 0.303(5) Uani 1 1 d .

loop_
_atom_site_aniso_label
_atom_site_aniso_U_11
_atom_site_aniso_U_22
_atom_site_aniso_U_33
_atom_site_aniso_U_23
_atom_site_aniso_U_13
_atom_site_aniso_U_12
Cu1 0.0403(3) 0.0325(2) 0.0386(3) 0.00563(17) 0.00579(18) -0.00042(18)
P1 0.0375(5) 0.0321(5) 0.0347(5) 0.0046(3) 0.0054(4) 0.0013(4)
P2 0.0435(5) 0.0316(5) 0.0395(5) 0.0008(4) 0.0017(4) -0.0006(4)
O1 0.0689(18) 0.0576(17) 0.0456(15) 0.0133(12) 0.0202(13) -0.0019(15)
N2 0.0472(17) 0.0451(18) 0.0349(16) 0.0025(13) 0.0098(13) -0.0044(14)
N1 0.0401(16) 0.0314(15) 0.0478(18) 0.0039(13) 0.0027(13) 0.0038(13)
C30 0.047(2) 0.041(2) 0.042(2) 0.0006(15) 0.0124(16) -0.0015(17)
C47 0.0403(19) 0.039(2) 0.042(2) 0.0059(15) 0.0031(15) -0.0011(16)
C29 0.0346(17) 0.0341(18) 0.0409(19) 0.0003(14) 0.0034(14) -0.0027(15)
C16 0.044(2) 0.045(2) 0.040(2) -0.0036(15) 0.0113(16) -0.0081(17)
C17 0.0380(18) 0.040(2) 0.0392(19) 0.0002(15) 0.0041(15) 0.0035(16)
C9 0.050(2) 0.039(2) 0.044(2) 0.0078(16) 0.0001(17) -0.0003(18)
C23 0.0451(19) 0.0248(17) 0.045(2) 0.0046(14) 0.0113(15) 0.0029(15)
C10 0.049(2) 0.046(2) 0.0361(19) 0.0077(16) 0.0051(16) -0.0065(18)
C41 0.049(2) 0.042(2) 0.042(2) 0.0010(16) -0.0014(16) -0.0088(18)
C48 0.057(2) 0.043(2) 0.054(2) -0.0026(17) -0.0006(18) 0.0008(19)
C18 0.059(2) 0.051(2) 0.053(2) 0.0105(18) -0.0030(19) 0.001(2)
C6 0.053(2) 0.039(2) 0.059(3) 0.0018(18) -0.0044(19) 0.0036(19)
C34 0.050(2) 0.039(2) 0.047(2) 0.0073(16) 0.0141(17) 0.0074(17)
C35 0.061(2) 0.0322(19) 0.042(2) 0.0016(15) 0.0032(17) 0.0056(18)
C33 0.070(3) 0.043(2) 0.060(3) 0.0145(19) 0.013(2) 0.011(2)
C26 0.087(3) 0.057(3) 0.070(3) 0.000(2) 0.039(3) 0.007(3)
C28 0.054(2) 0.041(2) 0.046(2) 0.0038(16) 0.0113(17) 0.0006(18)
C24 0.046(2) 0.059(3) 0.062(3) 0.012(2) 0.0142(19) 0.012(2)
C52 0.057(2) 0.047(2) 0.054(2) -0.0014(18) -0.0060(19) 0.002(2)
C14 0.065(3) 0.062(3) 0.082(3) -0.002(2) 0.029(2) 0.006(2)
C31 0.047(2) 0.063(3) 0.056(2) -0.012(2) 0.0121(18) 0.008(2)
C11 0.059(2) 0.057(2) 0.042(2) 0.0001(18) 0.0149(18) -0.002(2)
C3 0.055(2) 0.037(2) 0.062(3) 0.0006(17) 0.0137(19) 0.0083(18)
C5 0.042(2) 0.0310(19) 0.052(2) -0.0035(15) -0.0017(16) -0.0004(16)
C46 0.049(2) 0.062(3) 0.076(3) 0.012(2) 0.005(2) -0.007(2)
C22 0.048(2) 0.043(2) 0.057(2) 0.0001(18) 0.0028(18) 0.0004(19)
C27 0.078(3) 0.063(3) 0.050(3) -0.004(2) 0.020(2) -0.007(2)
C39 0.130(5) 0.047(3) 0.050(3) -0.008(2) -0.003(3) 0.001(3)
C37 0.101(4) 0.075(3) 0.060(3) 0.007(3) 0.028(3) 0.018(3)
C13 0.071(3) 0.075(3) 0.084(4) -0.005(3) 0.043(3) -0.005(3)
C32 0.065(3) 0.046(2) 0.066(3) 0.000(2) 0.002(2) 0.023(2)
C25 0.054(3) 0.074(3) 0.087(4) 0.013(3) 0.030(2) 0.023(2)
C40 0.085(3) 0.047(2) 0.051(2) -0.0043(19) 0.002(2) -0.003(2)
C21 0.049(2) 0.055(3) 0.071(3) -0.015(2) -0.005(2) 0.001(2)
C8 0.084(3) 0.053(3) 0.053(3) 0.019(2) 0.010(2) 0.008(2)
C2 0.052(2) 0.053(3) 0.100(4) -0.016(3) 0.013(2) 0.012(2)
C15 0.065(3) 0.049(2) 0.058(3) 0.0039(19) 0.017(2) -0.002(2)
C7 0.083(3) 0.048(3) 0.070(3) 0.019(2) 0.001(2) 0.015(2)
C4 0.060(3) 0.035(2) 0.092(4) 0.000(2) -0.001(2) 0.013(2)
C20 0.061(3) 0.081(4) 0.063(3) -0.015(2) -0.019(2) 0.009(3)
C50 0.054(2) 0.064(3) 0.077(3) 0.021(2) 0.010(2) 0.021(2)
C36 0.071(3) 0.054(3) 0.054(3) -0.0006(19) 0.009(2) 0.004(2)
C12 0.080(3) 0.072(3) 0.062(3) 0.008(2) 0.033(2) -0.011(3)
C19 0.076(3) 0.069(3) 0.059(3) 0.015(2) -0.016(2) 0.012(3)
C49 0.073(3) 0.038(2) 0.083(3) -0.002(2) 0.009(3) 0.014(2)
C42 0.069(3) 0.044(2) 0.061(3) 0.0050(19) 0.004(2) -0.006(2)
C1 0.065(3) 0.060(3) 0.069(3) -0.004(2) 0.022(2) -0.001(2)
C45 0.055(3) 0.096(4) 0.093(4) 0.007(3) 0.015(3) -0.022(3)
C51 0.062(3) 0.067(3) 0.056(3) 0.009(2) -0.007(2) 0.011(2)
C43 0.092(4) 0.052(3) 0.082(3) 0.022(2) 0.003(3) -0.018(3)
C38 0.145(5) 0.058(3) 0.044(3) -0.002(2) 0.013(3) 0.027(3)
C44 0.087(4) 0.087(4) 0.080(4) 0.023(3) 0.011(3) -0.040(3)
P3 0.1137(12) 0.0563(8) 0.1110(13) -0.0143(8) 0.0628(10) -0.0204(8)
F5 0.334(9) 0.270(8) 0.112(4) -0.005(4) 0.017(5) -0.155(7)
F6 0.213(5) 0.123(4) 0.179(4) -0.045(3) 0.074(4) -0.080(3)
F1 0.189(5) 0.261(8) 0.288(8) -0.043(6) 0.067(5) 0.113(6)
F3 0.219(5) 0.073(2) 0.198(5) -0.010(3) 0.050(4) -0.044(3)
F4 0.127(4) 0.200(6) 0.463(12) -0.166(7) 0.113(6) -0.019(4)
F2 0.290(8) 0.496(14) 0.137(5) 0.141(7) 0.074(5) 0.042(9)

loop_
_atom_type_symbol
_atom_type_description
_atom_type_scat_dispersion_real
_atom_type_scat_dispersion_imag
_atom_type_scat_source
C C 0.0033 0.0016 'International Tables Vol C Tables 4.2.6.8 and 6.1.1.4'
H H 0.0000 0.0000 'International Tables Vol C Tables 4.2.6.8 and 6.1.1.4'
Cu Cu 0.3201 1.2651 'International Tables Vol C Tables 4.2.6.8 and 6.1.1.4'
F F 0.0171 0.0103 'International Tables Vol C Tables 4.2.6.8 and 6.1.1.4'
N N 0.0061 0.0033 'International Tables Vol C Tables 4.2.6.8 and 6.1.1.4'
O O 0.0106 0.0060 'International Tables Vol C Tables 4.2.6.8 and 6.1.1.4'
P P 0.1023 0.0942 'International Tables Vol C Tables 4.2.6.8 and 6.1.1.4'

loop_
_geom_angle_atom_site_label_1
_geom_angle_atom_site_label_2
_geom_angle_atom_site_label_3
_geom_angle
N1 Cu1 N2 79.31(11)
N1 Cu1 P1 112.61(8)
N2 Cu1 P1 115.54(8)
N1 Cu1 P2 108.74(8)
N2 Cu1 P2 100.09(8)
P1 Cu1 P2 129.03(4)
C23 P1 C29 106.77(15)
C23 P1 C17 104.61(16)
C29 P1 C17 101.37(15)
C23 P1 Cu1 109.61(11)
C29 P1 Cu1 116.64(11)
C17 P1 Cu1 116.70(12)
C35 P2 C41 103.45(17)
C35 P2 C47 104.02(16)
C41 P2 C47 104.81(16)
C35 P2 Cu1 120.62(13)
C41 P2 Cu1 106.24(12)
C47 P2 Cu1 116.00(12)
C10 O1 C11 104.2(3)
C10 N2 C16 105.0(3)
C10 N2 Cu1 108.5(2)
C16 N2 Cu1 142.4(2)
C9 N1 C5 118.2(3)
C9 N1 Cu1 113.7(2)
C5 N1 Cu1 128.0(2)
C31 C30 C29 120.8(3)
C52 C47 C48 118.7(3)
C52 C47 P2 123.2(3)
C48 C47 P2 118.1(3)
C34 C29 C30 118.4(3)
C34 C29 P1 125.1(3)
C30 C29 P1 116.5(3)
C15 C16 C11 120.1(3)
C15 C16 N2 132.2(3)
C11 C16 N2 107.6(3)
C18 C17 C22 118.3(3)
C18 C17 P1 119.8(3)
C22 C17 P1 121.9(3)
N1 C9 C8 124.1(4)
N1 C9 C10 113.6(3)
C8 C9 C10 122.3(4)
C24 C23 C28 118.7(3)
C24 C23 P1 122.4(3)
C28 C23 P1 118.1(3)
N2 C10 O1 115.5(3)
N2 C10 C9 124.0(3)
O1 C10 C9 120.3(3)
C46 C41 C42 118.4(4)
C46 C41 P2 123.1(3)
C42 C41 P2 117.9(3)
C49 C48 C47 120.8(4)
C17 C18 C19 121.1(4)
C7 C6 C4 123.3(4)
C7 C6 C5 118.0(4)
C4 C6 C5 118.6(4)
C33 C34 C29 120.2(4)
C36 C35 C40 118.6(4)
C36 C35 P2 118.2(3)
C40 C35 P2 123.1(3)
C32 C33 C34 120.7(4)
C27 C26 C25 119.7(4)
C27 C28 C23 121.1(4)
C23 C24 C25 119.4(4)
C47 C52 C51 120.2(4)
C13 C14 C15 121.9(4)
C32 C31 C30 120.2(4)
C12 C11 O1 128.7(4)
C12 C11 C16 123.5(4)
O1 C11 C16 107.7(3)
C1 C3 C5 120.6(4)
N1 C5 C3 119.5(3)
N1 C5 C6 121.0(3)
C3 C5 C6 119.4(3)
C45 C46 C41 120.3(4)
C21 C22 C17 120.5(4)
C26 C27 C28 120.0(4)
C38 C39 C40 119.9(5)
C38 C37 C36 119.0(5)
C12 C13 C14 122.3(4)
C31 C32 C33 119.6(4)
C26 C25 C24 121.2(4)
C39 C40 C35 120.8(5)
C20 C21 C22 119.9(4)
C7 C8 C9 118.3(4)
C4 C2 C1 120.7(4)
C16 C15 C14 116.6(4)
C8 C7 C6 120.3(4)
C2 C4 C6 120.3(4)
C19 C20 C21 120.8(4)
C51 C50 C49 119.8(4)
C35 C36 C37 120.8(4)
C13 C12 C11 115.5(4)
C20 C19 C18 119.3(4)
C50 C49 C48 119.7(4)
C43 C42 C41 121.1(4)
C3 C1 C2 120.2(4)
C44 C45 C46 119.8(5)
C50 C51 C52 120.8(4)
C44 C43 C42 119.5(5)
C39 C38 C37 120.8(5)
C43 C44 C45 120.9(5)
F2 P3 F1 90.6(5)
F2 P3 F4 86.9(5)
F1 P3 F4 177.1(5)
F2 P3 F6 94.9(5)
F1 P3 F6 90.5(4)
F4 P3 F6 88.2(3)
F2 P3 F5 177.0(5)
F1 P3 F5 86.5(4)
F4 P3 F5 96.0(5)
F6 P3 F5 85.7(3)
F2 P3 F3 98.1(5)
F1 P3 F3 96.4(4)
F4 P3 F3 85.5(3)
F6 P3 F3 165.2(3)
F5 P3 F3 81.6(3)

loop_
_geom_bond_atom_site_label_1
_geom_bond_atom_site_label_2
_geom_bond_distance
Cu1 N1 2.117(3)
Cu1 N2 2.140(3)
Cu1 P1 2.2430(9)
Cu1 P2 2.2772(10)
P1 C23 1.824(3)
P1 C29 1.831(3)
P1 C17 1.833(3)
P2 C35 1.824(4)
P2 C41 1.827(4)
P2 C47 1.833(4)
O1 C10 1.358(4)
O1 C11 1.382(5)
N2 C10 1.288(5)
N2 C16 1.407(4)
N1 C9 1.327(5)
N1 C5 1.370(4)
C30 C31 1.376(5)
C30 C29 1.393(5)
C47 C52 1.378(5)
C47 C48 1.387(5)
C29 C34 1.385(5)
C16 C15 1.377(5)
C16 C11 1.393(5)
C17 C18 1.381(5)
C17 C22 1.384(5)
C9 C8 1.396(5)
C9 C10 1.455(5)
C23 C24 1.388(5)
C23 C28 1.390(5)
C41 C46 1.386(6)
C41 C42 1.387(5)
C48 C49 1.380(6)
C18 C19 1.391(6)
C6 C7 1.404(6)
C6 C4 1.417(6)
C6 C5 1.417(5)
C34 C33 1.379(5)
C35 C36 1.382(6)
C35 C40 1.389(6)
C33 C32 1.374(6)
C26 C27 1.367(6)
C26 C25 1.375(7)
C28 C27 1.388(5)
C24 C25 1.394(6)
C52 C51 1.379(6)
C14 C13 1.383(6)
C14 C15 1.385(6)
C31 C32 1.371(6)
C11 C12 1.375(6)
C3 C1 1.353(5)
C3 C5 1.409(5)
C46 C45 1.385(6)
C22 C21 1.378(5)
C39 C38 1.370(8)
C39 C40 1.373(6)
C37 C38 1.376(7)
C37 C36 1.393(6)
C13 C12 1.366(7)
C21 C20 1.377(7)
C8 C7 1.358(6)
C2 C4 1.358(7)
C2 C1 1.413(6)
C20 C19 1.355(7)
C50 C51 1.365(6)
C50 C49 1.376(6)
C42 C43 1.379(6)
C45 C44 1.373(7)
C43 C44 1.362(7)
P3 F2 1.453(6)
P3 F1 1.489(5)
P3 F4 1.507(5)
P3 F6 1.532(4)
P3 F5 1.559(6)
P3 F3 1.586(4)
